data_4106582
loop_
_publ_author_name
'Joshua L. Brooks'
'Patrick A. Caruana'
'Alison J. Frontier'

_publ_section_title
;
 Conjugate Addition-Initiated Nazarov Cyclization
;
_journal_name_full 'Journal of the American Chemical Society'
_journal_page_first 12454
_journal_page_last 12457
_journal_paper_doi 10.1021/ja205440x
_journal_volume 133
_journal_year 2011
_chemical_formula_moiety 'C18 H23 N O2'
_chemical_formula_sum 'C18 H23 N O2'
_chemical_formula_weight 285.37
_chemical_name_common frojb05
_chemical_name_systematic
; 
 ? 
;
_space_group_IT_number 15
_symmetry_cell_setting monoclinic
_symmetry_space_group_name_Hall '-C 2yc'
_symmetry_space_group_name_H-M 'C 1 2/c 1'
_atom_sites_solution_hydrogens geom
_atom_sites_solution_primary direct
_atom_sites_solution_secondary difmap
_audit_creation_method SHELXL-97
_cell_angle_alpha 90.00
_cell_angle_beta 93.654(2)
_cell_angle_gamma 90.00
_cell_formula_units_Z 8
_cell_length_a 20.782(2)
_cell_length_b 6.3342(8)
_cell_length_c 24.168(3)
_cell_measurement_reflns_used 4028
_cell_measurement_temperature 100.0(1)
_cell_measurement_theta_max 37.42
_cell_measurement_theta_min 2.51
_cell_volume 3174.9(6)
_computing_cell_refinement 'SAINT (Bruker, 2009)'
_computing_data_collection 'APEX2 (Bruker, 2010)'
_computing_data_reduction 'SAINT (Bruker, 2009)'
_computing_molecular_graphics 'SHELXTL (Sheldrick, 2008)'
_computing_publication_material 'SHELXTL (Sheldrick, 2008)'
_computing_structure_refinement 'SHELXL-97 (Sheldrick, 2008)'
_computing_structure_solution 'SIR97 (Altomare et al., 1999)'
_diffrn_ambient_temperature 100.0(1)
_diffrn_measured_fraction_theta_full 0.989
_diffrn_measured_fraction_theta_max 0.989
_diffrn_measurement_device_type 'Bruker SMART APEX II CCD Platform'
_diffrn_measurement_method 'area detector, \w scans per \f'
_diffrn_radiation_monochromator graphite
_diffrn_radiation_source 'fine-focus sealed tube'
_diffrn_radiation_type MoK\a
_diffrn_radiation_wavelength 0.71073
_diffrn_reflns_av_R_equivalents 0.0446
_diffrn_reflns_av_sigmaI/netI 0.0315
_diffrn_reflns_limit_h_max 35
_diffrn_reflns_limit_h_min -35
_diffrn_reflns_limit_k_max 10
_diffrn_reflns_limit_k_min -10
_diffrn_reflns_limit_l_max 41
_diffrn_reflns_limit_l_min -41
_diffrn_reflns_number 50883
_diffrn_reflns_theta_full 37.78
_diffrn_reflns_theta_max 37.78
_diffrn_reflns_theta_min 1.69
_diffrn_standards_number 0
_exptl_absorpt_coefficient_mu 0.077
_exptl_absorpt_correction_T_max 0.9908
_exptl_absorpt_correction_T_min 0.9683
_exptl_absorpt_correction_type multi-scan
_exptl_absorpt_process_details 'SADABS (Sheldrick, 2008)'
_exptl_crystal_colour colorless
_exptl_crystal_density_diffrn 1.194
_exptl_crystal_description block
_exptl_crystal_F_000 1232
_exptl_crystal_size_max 0.42
_exptl_crystal_size_mid 0.20
_exptl_crystal_size_min 0.12
_refine_diff_density_max 0.560
_refine_diff_density_min -0.283
_refine_diff_density_rms 0.069
_refine_ls_extinction_method none
_refine_ls_goodness_of_fit_ref 1.034
_refine_ls_hydrogen_treatment refall
_refine_ls_matrix_type full
_refine_ls_number_parameters 282
_refine_ls_number_reflns 8422
_refine_ls_number_restraints 0
_refine_ls_restrained_S_all 1.034
_refine_ls_R_factor_all 0.0645
_refine_ls_R_factor_gt 0.0455
_refine_ls_shift/su_max 0.001
_refine_ls_shift/su_mean 0.000
_refine_ls_structure_factor_coef Fsqd
_refine_ls_weighting_details 'calc w=1/[\s^2^(Fo^2^)+(0.0656P)^2^+0.8847P] where P=(Fo^2^+2Fc^2^)/3'
_refine_ls_weighting_scheme calc
_refine_ls_wR_factor_gt 0.1157
_refine_ls_wR_factor_ref 0.1267
_reflns_number_gt 6449
_reflns_number_total 8422
_reflns_threshold_expression >2sigma(I)
_cod_data_source_file ja205440x_si_003.cif
_cod_data_source_block frojb05
_cod_original_cell_volume 3175.0(7)
_cod_database_code 4106582

loop_
_symmetry_equiv_pos_as_xyz
'x, y, z'
'-x, y, -z+1/2'
'x+1/2, y+1/2, z'
'-x+1/2, y+1/2, -z+1/2'
'-x, -y, -z'
'x, -y, z-1/2'
'-x+1/2, -y+1/2, -z'
'x+1/2, -y+1/2, z-1/2'

loop_
_atom_site_label
_atom_site_type_symbol
_atom_site_fract_x
_atom_site_fract_y
_atom_site_fract_z
_atom_site_U_iso_or_equiv
_atom_site_adp_type
_atom_site_occupancy
_atom_site_symmetry_multiplicity
_atom_site_calc_flag
O1 O 0.42706(2) 0.17924(8) 0.49652(2) 0.01559(9) Uani 1 1 d
H1A H 0.4562(7) 0.204(2) 0.4717(6) 0.034(3) Uiso 1 1 d
N1 N 0.47011(3) 0.81284(9) 0.56809(2) 0.01397(10) Uani 1 1 d
H1B H 0.4507(5) 0.9221(19) 0.5494(5) 0.022(3) Uiso 1 1 d
C1 C 0.38085(3) 0.34092(10) 0.49814(3) 0.01283(10) Uani 1 1 d
O2 O 0.31834(3) 0.21756(9) 0.41482(3) 0.02216(11) Uani 1 1 d
C2 C 0.33658(3) 0.36248(11) 0.44492(3) 0.01449(11) Uani 1 1 d
C3 C 0.31899(3) 0.58753(11) 0.43909(3) 0.01497(11) Uani 1 1 d
C4 C 0.35941(3) 0.69984(11) 0.47342(3) 0.01509(11) Uani 1 1 d
H4 H 0.3579(5) 0.8496(18) 0.4778(5) 0.019(3) Uiso 1 1 d
C5 C 0.40909(3) 0.56608(10) 0.50539(3) 0.01274(10) Uani 1 1 d
H5 H 0.4498(5) 0.5700(17) 0.4857(4) 0.016(2) Uiso 1 1 d
C6 C 0.33691(3) 0.27924(11) 0.54407(3) 0.01764(12) Uani 1 1 d
H6A H 0.3021(6) 0.3850(19) 0.5489(5) 0.024(3) Uiso 1 1 d
H6B H 0.3148(6) 0.142(2) 0.5342(5) 0.029(3) Uiso 1 1 d
H6C H 0.3635(6) 0.2619(19) 0.5799(5) 0.025(3) Uiso 1 1 d
C7 C 0.42570(3) 0.63289(11) 0.56527(3) 0.01517(11) Uani 1 1 d
H7A H 0.3867(5) 0.6614(17) 0.5847(4) 0.017(2) Uiso 1 1 d
H7B H 0.4477(5) 0.5138(17) 0.5854(4) 0.015(2) Uiso 1 1 d
C8 C 0.48646(4) 0.88005(12) 0.62553(3) 0.01952(13) Uani 1 1 d
H8A H 0.4471(6) 0.925(2) 0.6439(5) 0.028(3) Uiso 1 1 d
H8B H 0.5040(6) 0.752(2) 0.6452(5) 0.028(3) Uiso 1 1 d
C9 C 0.53596(4) 1.05183(12) 0.62695(3) 0.01935(13) Uani 1 1 d
H9B H 0.5746(6) 1.021(2) 0.6094(5) 0.029(3) Uiso 1 1 d
C10 C 0.52923(4) 1.23805(14) 0.65060(4) 0.02487(15) Uani 1 1 d
H10A H 0.5644(7) 1.347(2) 0.6510(6) 0.035(3) Uiso 1 1 d
H10B H 0.4909(6) 1.269(2) 0.6698(6) 0.034(3) Uiso 1 1 d
C11 C 0.26414(3) 0.66613(13) 0.40155(3) 0.01931(13) Uani 1 1 d
H11A H 0.2295(6) 0.556(2) 0.3982(5) 0.030(3) Uiso 1 1 d
H11B H 0.2442(7) 0.786(2) 0.4192(6) 0.037(3) Uiso 1 1 d
C12 C 0.28087(3) 0.72647(14) 0.34289(3) 0.02111(14) Uani 1 1 d
H12A H 0.3019(7) 0.605(2) 0.3253(6) 0.038(3) Uiso 1 1 d
H12B H 0.3125(6) 0.842(2) 0.3442(6) 0.033(3) Uiso 1 1 d
C13 C 0.22013(3) 0.79233(12) 0.31000(3) 0.01746(12) Uani 1 1 d
C14 C 0.18409(4) 0.64573(14) 0.27819(3) 0.02287(14) Uani 1 1 d
H14 H 0.2005(6) 0.503(2) 0.2749(5) 0.035(3) Uiso 1 1 d
C15 C 0.12502(4) 0.70144(17) 0.25157(4) 0.02855(17) Uani 1 1 d
H15 H 0.1002(7) 0.598(2) 0.2307(6) 0.041(4) Uiso 1 1 d
C16 C 0.10166(4) 0.90448(17) 0.25654(4) 0.02811(18) Uani 1 1 d
H16 H 0.0597(6) 0.938(2) 0.2384(6) 0.040(4) Uiso 1 1 d
C17 C 0.13764(4) 1.05297(15) 0.28732(4) 0.02564(16) Uani 1 1 d
H17 H 0.1210(7) 1.197(2) 0.2896(6) 0.036(3) Uiso 1 1 d
C18 C 0.19659(4) 0.99751(13) 0.31394(3) 0.02092(13) Uani 1 1 d
H18 H 0.2213(6) 1.100(2) 0.3356(5) 0.027(3) Uiso 1 1 d

loop_
_atom_site_aniso_label
_atom_site_aniso_U_11
_atom_site_aniso_U_22
_atom_site_aniso_U_33
_atom_site_aniso_U_23
_atom_site_aniso_U_13
_atom_site_aniso_U_12
O1 0.01490(19) 0.0112(2) 0.0210(2) 0.00248(16) 0.00326(16) 0.00326(15)
N1 0.0148(2) 0.0121(2) 0.0148(2) -0.00020(17) -0.00087(17) -0.00091(17)
C1 0.0120(2) 0.0099(2) 0.0167(3) 0.00062(18) 0.00136(18) 0.00036(17)
O2 0.0220(2) 0.0180(2) 0.0258(3) -0.0059(2) -0.0039(2) -0.00209(18)
C2 0.0119(2) 0.0138(3) 0.0177(3) -0.0003(2) 0.00084(19) -0.00057(18)
C3 0.0128(2) 0.0149(3) 0.0171(3) 0.0016(2) 0.00023(19) 0.00153(19)
C4 0.0156(2) 0.0115(3) 0.0181(3) 0.0015(2) 0.0005(2) 0.00124(19)
C5 0.0123(2) 0.0105(2) 0.0153(2) 0.00083(19) 0.00016(18) -0.00044(18)
C6 0.0174(3) 0.0151(3) 0.0210(3) 0.0007(2) 0.0062(2) -0.0020(2)
C7 0.0160(2) 0.0140(3) 0.0154(3) 0.0001(2) 0.00040(19) -0.0025(2)
C8 0.0240(3) 0.0187(3) 0.0156(3) -0.0017(2) -0.0008(2) -0.0039(2)
C9 0.0186(3) 0.0194(3) 0.0196(3) -0.0042(2) -0.0026(2) -0.0009(2)
C10 0.0242(3) 0.0211(3) 0.0288(4) -0.0070(3) -0.0026(3) -0.0002(3)
C11 0.0138(3) 0.0250(3) 0.0190(3) 0.0047(2) 0.0001(2) 0.0040(2)
C12 0.0138(3) 0.0297(4) 0.0198(3) 0.0049(3) 0.0005(2) 0.0020(2)
C13 0.0147(2) 0.0232(3) 0.0145(3) 0.0030(2) 0.0009(2) 0.0006(2)
C14 0.0233(3) 0.0254(4) 0.0196(3) -0.0019(3) -0.0006(2) 0.0002(3)
C15 0.0242(4) 0.0392(5) 0.0214(3) 0.0004(3) -0.0053(3) -0.0059(3)
C16 0.0176(3) 0.0427(5) 0.0234(3) 0.0125(3) -0.0028(3) 0.0008(3)
C17 0.0217(3) 0.0271(4) 0.0284(4) 0.0101(3) 0.0033(3) 0.0055(3)
C18 0.0199(3) 0.0216(3) 0.0212(3) 0.0030(3) 0.0010(2) -0.0004(2)

loop_
_atom_type_symbol
_atom_type_description
_atom_type_scat_dispersion_real
_atom_type_scat_dispersion_imag
_atom_type_scat_source
C C 0.0033 0.0016 'International Tables Vol C Tables 4.2.6.8 and 6.1.1.4'
H H 0.0000 0.0000 'International Tables Vol C Tables 4.2.6.8 and 6.1.1.4'
N N 0.0061 0.0033 'International Tables Vol C Tables 4.2.6.8 and 6.1.1.4'
O O 0.0106 0.0060 'International Tables Vol C Tables 4.2.6.8 and 6.1.1.4'

loop_
_geom_angle_atom_site_label_1
_geom_angle_atom_site_label_2
_geom_angle_atom_site_label_3
_geom_angle
C1 O1 H1A 112.6(9)
C7 N1 C8 112.08(5)
C7 N1 H1B 108.1(7)
C8 N1 H1B 108.6(7)
O1 C1 C6 105.91(5)
O1 C1 C2 114.47(5)
C6 C1 C2 106.02(5)
O1 C1 C5 114.81(5)
C6 C1 C5 113.09(5)
C2 C1 C5 102.41(5)
O2 C2 C3 127.29(6)
O2 C2 C1 125.42(6)
C3 C2 C1 107.26(5)
C4 C3 C2 108.10(6)
C4 C3 C11 128.27(7)
C2 C3 C11 123.61(6)
C3 C4 C5 113.48(6)
C3 C4 H4 124.7(7)
C5 C4 H4 121.8(7)
C4 C5 C7 115.83(6)
C4 C5 C1 102.55(5)
C7 C5 C1 115.09(5)
C4 C5 H5 108.4(6)
C7 C5 H5 107.3(6)
C1 C5 H5 107.2(6)
C1 C6 H6A 112.5(7)
C1 C6 H6B 109.4(7)
H6A C6 H6B 106.5(10)
C1 C6 H6C 109.5(7)
H6A C6 H6C 109.6(10)
H6B C6 H6C 109.2(10)
N1 C7 C5 111.32(5)
N1 C7 H7A 111.8(6)
C5 C7 H7A 111.3(6)
N1 C7 H7B 107.4(6)
C5 C7 H7B 108.9(6)
H7A C7 H7B 105.8(9)
N1 C8 C9 110.43(6)
N1 C8 H8A 110.8(7)
C9 C8 H8A 111.5(7)
N1 C8 H8B 105.8(7)
C9 C8 H8B 110.5(7)
H8A C8 H8B 107.6(10)
C10 C9 C8 124.56(7)
C10 C9 H9B 119.4(8)
C8 C9 H9B 116.0(8)
C9 C10 H10A 121.4(8)
C9 C10 H10B 120.0(8)
H10A C10 H10B 118.5(11)
C3 C11 C12 115.83(6)
C3 C11 H11A 109.5(7)
C12 C11 H11A 107.6(7)
C3 C11 H11B 108.8(8)
C12 C11 H11B 109.8(8)
H11A C11 H11B 104.7(11)
C13 C12 C11 109.02(6)
C13 C12 H12A 111.4(8)
C11 C12 H12A 109.7(8)
C13 C12 H12B 110.4(8)
C11 C12 H12B 110.3(8)
H12A C12 H12B 106.0(11)
C14 C13 C18 118.72(7)
C14 C13 C12 120.62(7)
C18 C13 C12 120.51(7)
C13 C14 C15 120.82(8)
C13 C14 H14 119.1(8)
C15 C14 H14 120.1(8)
C16 C15 C14 119.93(8)
C16 C15 H15 120.3(9)
C14 C15 H15 119.8(9)
C15 C16 C17 119.79(7)
C15 C16 H16 118.3(9)
C17 C16 H16 121.9(9)
C16 C17 C18 120.32(8)
C16 C17 H17 118.8(8)
C18 C17 H17 120.8(8)
C17 C18 C13 120.40(8)
C17 C18 H18 120.4(7)
C13 C18 H18 119.2(7)

loop_
_geom_bond_atom_site_label_1
_geom_bond_atom_site_label_2
_geom_bond_distance
O1 C1 1.4062(8)
O1 H1A 0.894(14)
N1 C7 1.4654(9)
N1 C8 1.4711(9)
N1 H1B 0.908(12)
C1 C6 1.5322(9)
C1 C2 1.5392(9)
C1 C5 1.5479(9)
O2 C2 1.2166(9)
C2 C3 1.4761(10)
C3 C4 1.3458(10)
C3 C11 1.4963(10)
C4 C5 1.5097(9)
C4 H4 0.955(11)
C5 C7 1.5261(9)
C5 H5 0.997(11)
C6 H6A 0.999(12)
C6 H6B 1.003(13)
C6 H6C 1.003(12)
C7 H7A 0.979(11)
C7 H7B 0.993(11)
C8 C9 1.4963(11)
C8 H8A 0.997(12)
C8 H8B 0.996(13)
C9 C10 1.3221(11)
C9 H9B 0.952(12)
C10 H10A 1.006(14)
C10 H10B 0.967(13)
C11 C12 1.5295(11)
C11 H11A 1.001(13)
C11 H11B 0.975(14)
C12 C13 1.5072(10)
C12 H12A 0.993(14)
C12 H12B 0.982(14)
C13 C14 1.3931(11)
C13 C18 1.3941(11)
C14 C15 1.3945(12)
C14 H14 0.971(14)
C15 C16 1.3826(15)
C15 H15 0.958(15)
C16 C17 1.3879(14)
C16 H16 0.974(13)
C17 C18 1.3921(11)
C17 H17 0.976(14)
C18 H18 0.959(13)

loop_
_geom_hbond_atom_site_label_D
_geom_hbond_atom_site_label_H
_geom_hbond_atom_site_label_A
_geom_hbond_distance_DH
_geom_hbond_distance_HA
_geom_hbond_distance_DA
_geom_hbond_angle_DHA
_geom_hbond_site_symmetry_A
O1 H1A N1 0.894(14) 1.862(14) 2.7265(8) 162.1(13) 5_666
N1 H1B O1 0.908(12) 2.108(12) 2.9969(8) 166.0(10) 1_565

loop_
_geom_torsion_atom_site_label_1
_geom_torsion_atom_site_label_2
_geom_torsion_atom_site_label_3
_geom_torsion_atom_site_label_4
_geom_torsion
O1 C1 C2 O2 33.43(9)
C6 C1 C2 O2 -82.93(8)
C5 C1 C2 O2 158.33(7)
O1 C1 C2 C3 -148.75(5)
C6 C1 C2 C3 94.89(6)
C5 C1 C2 C3 -23.86(6)
O2 C2 C3 C4 -167.25(7)
C1 C2 C3 C4 14.99(7)
O2 C2 C3 C11 13.93(11)
C1 C2 C3 C11 -163.83(6)
C2 C3 C4 C5 0.92(8)
C11 C3 C4 C5 179.67(6)
C3 C4 C5 C7 -142.19(6)
C3 C4 C5 C1 -16.01(7)
O1 C1 C5 C4 147.74(5)
C6 C1 C5 C4 -90.57(6)
C2 C1 C5 C4 23.06(6)
O1 C1 C5 C7 -85.60(7)
C6 C1 C5 C7 36.09(8)
C2 C1 C5 C7 149.72(5)
C8 N1 C7 C5 179.76(6)
C4 C5 C7 N1 -78.78(7)
C1 C5 C7 N1 161.67(5)
C7 N1 C8 C9 175.31(6)
N1 C8 C9 C10 125.11(8)
C4 C3 C11 C12 89.97(10)
C2 C3 C11 C12 -91.46(9)
C3 C11 C12 C13 177.44(7)
C11 C12 C13 C14 -92.32(9)
C11 C12 C13 C18 83.14(9)
C18 C13 C14 C15 -1.16(11)
C12 C13 C14 C15 174.37(7)
C13 C14 C15 C16 0.10(13)
C14 C15 C16 C17 1.02(13)
C15 C16 C17 C18 -1.06(13)
C16 C17 C18 C13 -0.02(12)
C14 C13 C18 C17 1.12(11)
C12 C13 C18 C17 -174.42(7)
